data_1101100
loop_
_publ_author_name
'Alejandro F. Barrero'
'Mar\'ia M. Herrador'
'Ram\'on J. \'Alvarez-Manzaneda'
'Miguel Quir\'os'
'Armando Lara'
'Jos\'e Qu\'ilez del Moral'

_publ_section_title
;
  Longipinene derivatives from Santolina Viscosa
;
_journal_name_full 'Journal of Natural Products'
_journal_page_first 587
_journal_page_last 591
_journal_paper_doi 10.1021/np9904206
_journal_volume 63
_journal_year 2000
_chemical_formula_sum 'C15 H24 O2'
_chemical_formula_weight 236.34
_space_group_IT_number 5
_symmetry_cell_setting monoclinic
_symmetry_space_group_name_Hall 'C 2y'
_symmetry_space_group_name_H-M 'C 1 2 1'
_cell_angle_alpha 90.00
_cell_angle_beta 98.07(2)
_cell_angle_gamma 90.00
_cell_formula_units_Z 4
_cell_length_a 12.925(3)
_cell_length_b 6.3670(10)
_cell_length_c 16.628(3)
_cell_measurement_temperature 293(2)
_cell_volume 1354.8(5)
_diffrn_ambient_temperature 293(2)
_exptl_crystal_density_diffrn 1.159
_cod_original_sg_symbol_H-M 'C 2'
_cod_database_code 1101100

loop_
_symmetry_equiv_pos_as_xyz
'x, y, z'
'-x, y, -z'
'x+1/2, y+1/2, z'
'-x+1/2, y+1/2, -z'

loop_
_atom_site_label
_atom_site_type_symbol
_atom_site_fract_x
_atom_site_fract_y
_atom_site_fract_z
_atom_site_U_iso_or_equiv
_atom_site_adp_type
_atom_site_occupancy
_atom_site_symmetry_multiplicity
_atom_site_calc_flag
_atom_site_refinement_flags
_atom_site_disorder_assembly
_atom_site_disorder_group
C1 C 0.19064(16) 0.3443(5) 0.79994(12) 0.0337(4) Uani 1 1 d . . .
H1 H 0.2079 0.4873 0.7844 0.059(2) Uiso 1 1 d R . .
C2 C 0.26585(18) 0.2413(5) 0.86681(13) 0.0429(6) Uani 1 1 d . . .
C3 C 0.2450(2) 0.0461(5) 0.88544(15) 0.0496(6) Uani 1 1 d . . .
H3 H 0.2898 -0.0258 0.9246 0.059(2) Uiso 1 1 d R . .
C4 C 0.1483(2) -0.0612(5) 0.84363(15) 0.0511(6) Uani 1 1 d . . .
H41 H 0.1038 -0.1012 0.8835 0.059(2) Uiso 1 1 d R . .
H42 H 0.1680 -0.1879 0.8171 0.059(2) Uiso 1 1 d R . .
C5 C 0.08874(19) 0.0848(5) 0.78074(13) 0.0392(5) Uani 1 1 d . . .
H5 H 0.0255 0.0249 0.7497 0.059(2) Uiso 1 1 d R . .
C6 C 0.07627(17) 0.3071(5) 0.81814(13) 0.0373(5) Uani 1 1 d . . .
C7 C 0.17021(17) 0.1796(4) 0.72948(12) 0.0327(4) Uani 1 1 d . . .
H7 H 0.2306 0.0858 0.7313 0.059(2) Uiso 1 1 d R . .
C8 C 0.3563(2) 0.3688(7) 0.90620(19) 0.0665(9) Uani 1 1 d G . .
H81 H 0.3958 0.4214 0.8657 0.070(4) Uiso 1 1 d R . .
H82 H 0.4010 0.2860 0.9450 0.070(4) Uiso 1 1 d R . .
H83 H 0.3286 0.4845 0.9335 0.070(4) Uiso 1 1 d R . .
C9 C 0.0558(2) 0.3203(6) 0.90710(15) 0.0488(6) Uani 1 1 d G . .
H91 H 0.0984 0.2234 0.9414 0.070(4) Uiso 1 1 d R . .
H92 H -0.0166 0.2922 0.9099 0.070(4) Uiso 1 1 d R . .
H93 H 0.0722 0.4613 0.9250 0.070(4) Uiso 1 1 d R . .
C10 C -0.0067(2) 0.4508(6) 0.76928(16) 0.0505(6) Uani 1 1 d . . .
H101 H -0.0720 0.3733 0.7618 0.059(2) Uiso 1 1 d R . .
H102 H -0.0167 0.5716 0.8029 0.059(2) Uiso 1 1 d R . .
C11 C 0.0129(3) 0.5345(6) 0.68613(18) 0.0632(8) Uani 1 1 d . . .
H111 H -0.0473 0.6164 0.6631 0.059(2) Uiso 1 1 d R . .
H112 H 0.0728 0.6278 0.6934 0.059(2) Uiso 1 1 d R . .
C12 C 0.0293(2) 0.3653(6) 0.62746(16) 0.0556(7) Uani 1 1 d . . .
H121 H 0.0216 0.4277 0.5737 0.059(2) Uiso 1 1 d R . .
H122 H -0.0256 0.2613 0.6272 0.059(2) Uiso 1 1 d R . .
C13 C 0.13481(19) 0.2512(5) 0.64140(12) 0.0370(5) Uani 1 1 d . . .
C14 C 0.2235(2) 0.3884(5) 0.61728(15) 0.0474(6) Uani 1 1 d . . .
H141 H 0.2445 0.4890 0.6603 0.059(2) Uiso 1 1 d R . .
H142 H 0.2832 0.2996 0.6123 0.059(2) Uiso 1 1 d R . .
C15 C 0.1196(2) 0.0573(5) 0.58569(14) 0.0477(6) Uani 1 1 d . . .
H151 H 0.0609 -0.0229 0.5998 0.059(2) Uiso 1 1 d R . .
H152 H 0.1013 0.1049 0.5301 0.059(2) Uiso 1 1 d R . .
O1 O 0.1955(2) 0.5000 0.54224(12) 0.0600(6) Uani 1 1 d D . .
H1O H 0.194(3) 0.631(2) 0.554(2) 0.078(8) Uiso 1 1 d D . .
O2 O 0.20685(18) -0.0785(4) 0.58891(11) 0.0564(5) Uani 1 1 d D . .
H2O H 0.242(3) -0.045(6) 0.5500(16) 0.078(8) Uiso 1 1 d D . .

loop_
_atom_site_aniso_label
_atom_site_aniso_U_11
_atom_site_aniso_U_22
_atom_site_aniso_U_33
_atom_site_aniso_U_23
_atom_site_aniso_U_13
_atom_site_aniso_U_12
C1 0.0390(10) 0.0295(10) 0.0331(9) -0.0033(8) 0.0070(8) -0.0004(9)
C2 0.0376(11) 0.0571(15) 0.0335(10) -0.0080(11) 0.0032(9) 0.0057(11)
C3 0.0605(15) 0.0520(15) 0.0350(11) 0.0049(10) 0.0018(10) 0.0197(13)
C4 0.0787(18) 0.0340(12) 0.0411(12) 0.0046(10) 0.0107(12) 0.0028(13)
C5 0.0478(12) 0.0368(12) 0.0329(10) -0.0017(9) 0.0055(8) -0.0072(10)
C6 0.0381(10) 0.0410(12) 0.0338(10) -0.0037(9) 0.0086(8) 0.0018(9)
C7 0.0374(10) 0.0295(10) 0.0317(10) 0.0001(8) 0.0066(8) 0.0040(8)
C8 0.0501(15) 0.093(3) 0.0535(15) -0.0141(16) -0.0044(12) -0.0076(17)
C9 0.0510(13) 0.0580(16) 0.0402(12) -0.0082(11) 0.0159(10) 0.0011(13)
C10 0.0427(12) 0.0628(17) 0.0470(13) -0.0052(12) 0.0098(10) 0.0150(12)
C11 0.0713(19) 0.0604(18) 0.0562(16) 0.0046(14) 0.0027(13) 0.0251(16)
C12 0.0606(15) 0.0663(19) 0.0392(12) 0.0103(12) 0.0048(10) 0.0227(15)
C13 0.0483(12) 0.0346(11) 0.0284(9) 0.0000(8) 0.0068(8) 0.0055(9)
C14 0.0655(15) 0.0403(13) 0.0387(12) 0.0028(10) 0.0155(10) -0.0018(12)
C15 0.0645(15) 0.0455(14) 0.0334(11) -0.0048(10) 0.0080(10) -0.0012(12)
O1 0.1048(16) 0.0386(10) 0.0423(9) 0.0076(8) 0.0297(10) 0.0056(10)
O2 0.0941(15) 0.0384(10) 0.0407(9) 0.0007(8) 0.0228(9) 0.0141(10)

loop_
_geom_bond_atom_site_label_1
_geom_bond_atom_site_label_2
_geom_bond_distance
_geom_bond_site_symmetry_2
_geom_bond_publ_flag
C1 C2 1.519(3) . ?
C1 C7 1.567(3) . ?
C1 C6 1.568(3) . ?
C1 H1 0.9800 . ?
C2 C3 1.318(4) . ?
C2 C8 1.497(4) . ?
C3 C4 1.506(4) . ?
C3 H3 0.9300 . ?
C4 C5 1.525(3) . ?
C4 H41 0.9700 . ?
C4 H42 0.9700 . ?
C5 C6 1.564(3) . ?
C5 C7 1.566(3) . ?
C5 H5 0.9800 . ?
C6 C9 1.541(3) . ?
C6 C10 1.550(3) . ?
C7 C13 1.541(3) . ?
C7 H7 0.9800 . ?
C8 H81 0.9600 . ?
C8 H82 0.9601 . ?
C8 H83 0.9600 . ?
C9 H91 0.9600 . ?
C9 H92 0.9600 . ?
C9 H93 0.9600 . ?
C10 C11 1.536(4) . ?
C10 H101 0.9700 . ?
C10 H102 0.9700 . ?
C11 C12 1.488(4) . ?
C11 H111 0.9700 . ?
C11 H112 0.9700 . ?
C12 C13 1.534(3) . ?
C12 H121 0.9700 . ?
C12 H122 0.9700 . ?
C13 C14 1.539(4) . ?
C13 C15 1.539(3) . ?
C14 O1 1.437(3) . ?
C14 H141 0.9700 . ?
C14 H142 0.9700 . ?
C15 O2 1.415(3) . ?
C15 H151 0.9700 . ?
C15 H152 0.9700 . ?
O1 H1O 0.858(10) . ?
O2 H2O 0.866(10) . ?
